data_7111765
loop_
_publ_author_name
'Georgiev, Ivan G.'
'Bu\<car, Dejan-Kre\<simir'
'MacGillivray, Leonard R.'

_publ_section_title
;
 Stereospecific and quantitative photodimerisation of terminal olefins in
 the solid state
;
_journal_issue 27
_journal_name_full 'Chemical Communications'
_journal_page_first 4956
_journal_page_last 4958
_journal_paper_doi 10.1039/c0cc01184c
_journal_volume 46
_journal_year 2010
_chemical_formula_moiety 'C14 H14 Ag N2, Cl O3'
_chemical_formula_sum 'C14 H14 Ag Cl N2 O3'
_chemical_formula_weight 401.59
_space_group_IT_number 14
_symmetry_cell_setting monoclinic
_symmetry_space_group_name_Hall '-P 2yn'
_symmetry_space_group_name_H-M 'P 1 21/n 1'
_atom_sites_solution_hydrogens geom
_atom_sites_solution_primary heavy
_atom_sites_solution_secondary difmap
_audit_creation_date 2010-01-04T13:54:25-00:00
_audit_creation_method 'WinGX routine CIF_UPDATE'
_cell_angle_alpha 90
_cell_angle_beta 101.558(5)
_cell_angle_gamma 90
_cell_formula_units_Z 8
_cell_length_a 16.5837(18)
_cell_length_b 11.4570(12)
_cell_length_c 17.1283(18)
_cell_measurement_reflns_used 11289
_cell_measurement_temperature 290(2)
_cell_measurement_theta_max 25.35
_cell_measurement_theta_min 1.00
_cell_volume 3188.4(6)
_computing_cell_refinement 'HKL Scalepack (Otwinowski & Minor, 1997)'
_computing_data_collection 'Collect (Nonius BV, 1997-2000)'
_computing_data_reduction 'HKL Denzo, Scalepack (Otwinowski & Minor, 1997)'
_computing_molecular_graphics 'Rastop (Valadon, 2004)'
_computing_publication_material 'WinGX (Farrugia, 1999)'
_computing_structure_refinement 'SHELXL (Sheldrick, 2008)'
_computing_structure_solution 'SHELXS (Sheldrick, 2008)'
_diffrn_ambient_temperature 290(2)
_diffrn_detector_area_resol_mean 9
_diffrn_measured_fraction_theta_full 0.995
_diffrn_measured_fraction_theta_max 0.995
_diffrn_measurement_device_type KappaCCD
_diffrn_measurement_method 'CCD phi and omega scans'
_diffrn_radiation_monochromator graphite
_diffrn_radiation_type MoK\a
_diffrn_radiation_wavelength 0.71073
_diffrn_reflns_av_R_equivalents 0.0739
_diffrn_reflns_av_unetI/netI 0.066
_diffrn_reflns_limit_h_max 18
_diffrn_reflns_limit_h_min -19
_diffrn_reflns_limit_k_max 13
_diffrn_reflns_limit_k_min -13
_diffrn_reflns_limit_l_max 20
_diffrn_reflns_limit_l_min -19
_diffrn_reflns_number 19347
_diffrn_reflns_theta_full 25
_diffrn_reflns_theta_max 25
_diffrn_reflns_theta_min 3.01
_exptl_absorpt_coefficient_mu 1.441
_exptl_absorpt_correction_T_max 0.906
_exptl_absorpt_correction_T_min 0.724
_exptl_absorpt_correction_type multi-scan
_exptl_absorpt_process_details 'HKL Scalepack (Otwinowski & Minor, 1997)'
_exptl_crystal_colour colorless
_exptl_crystal_density_diffrn 1.673
_exptl_crystal_density_method 'not measured'
_exptl_crystal_description rod
_exptl_crystal_F_000 1600
_exptl_crystal_size_max 0.24
_exptl_crystal_size_mid 0.12
_exptl_crystal_size_min 0.07
_refine_diff_density_max 1.565
_refine_diff_density_min -0.799
_refine_diff_density_rms 0.074
_refine_ls_extinction_method none
_refine_ls_goodness_of_fit_ref 0.908
_refine_ls_hydrogen_treatment constr
_refine_ls_matrix_type full
_refine_ls_number_parameters 407
_refine_ls_number_reflns 5590
_refine_ls_number_restraints 13
_refine_ls_restrained_S_all 0.907
_refine_ls_R_factor_all 0.1291
_refine_ls_R_factor_gt 0.0527
_refine_ls_shift/su_max 0.001
_refine_ls_shift/su_mean 0
_refine_ls_structure_factor_coef Fsqd
_refine_ls_weighting_details 'calc w=1/[\s^2^(Fo^2^)+(0.0836P)^2^+0.0000P] where P=(Fo^2^+2Fc^2^)/3'
_refine_ls_weighting_scheme calc
_refine_ls_wR_factor_gt 0.1293
_refine_ls_wR_factor_ref 0.1546
_reflns_number_gt 2636
_reflns_number_total 5590
_reflns_threshold_expression >2\s(I)
_cod_data_source_file C0CC01184Csup1.cif
_cod_data_source_block 1
_cod_original_sg_symbol_H-M 'P 21/n'
_cod_database_code 7111765

loop_
_space_group_symop_operation_xyz
'x, y, z'
'-x+1/2, y+1/2, -z+1/2'
'-x, -y, -z'
'x-1/2, -y-1/2, z-1/2'

loop_
_atom_site_label
_atom_site_type_symbol
_atom_site_fract_x
_atom_site_fract_y
_atom_site_fract_z
_atom_site_U_iso_or_equiv
_atom_site_adp_type
_atom_site_occupancy
_atom_site_symmetry_multiplicity
_atom_site_calc_flag
_atom_site_refinement_flags
_atom_site_disorder_assembly
_atom_site_disorder_group
C1 C 0.5037(4) 0.5393(6) 0.3046(5) 0.085(2) Uani 1 1 d . . .
C2 C 0.4693(4) 0.5453(6) 0.2248(4) 0.086(2) Uani 1 1 d . A .
C3 C 0.4166(4) 0.6354(6) 0.1963(4) 0.082(2) Uani 1 1 d . . .
C4 C 0.4009(4) 0.7144(6) 0.2529(4) 0.0828(19) Uani 1 1 d . A .
C5 C 0.4362(4) 0.7003(6) 0.3305(4) 0.0838(19) Uani 1 1 d . . .
C6A C 0.3779(12) 0.6597(11) 0.1122(9) 0.098(4) Uani 0.715(16) 1 d PDU A 1
C6B C 0.394(3) 0.614(4) 0.115(3) 0.098(4) Uani 0.285(16) 1 d PD A 2
C7A C 0.4004(11) 0.6158(14) 0.0508(8) 0.152(6) Uani 0.715(16) 1 d PDU A 1
C7B C 0.350(3) 0.699(3) 0.079(2) 0.152(6) Uani 0.285(16) 1 d PD A 2
C8 C 0.6229(4) 0.6793(6) 0.6567(4) 0.087(2) Uani 1 1 d . . .
C9 C 0.6684(5) 0.6691(8) 0.7326(4) 0.100(2) Uani 1 1 d . B .
C10 C 0.7276(5) 0.5870(8) 0.7503(4) 0.088(2) Uani 1 1 d . . .
C11 C 0.7396(4) 0.5163(6) 0.6879(5) 0.095(2) Uani 1 1 d . B .
C12 C 0.6929(5) 0.5307(6) 0.6140(4) 0.089(2) Uani 1 1 d . . .
C13A C 0.7706(10) 0.5807(19) 0.8346(8) 0.116(5) Uani 0.720(17) 1 d PDU B 3
C13B C 0.795(3) 0.544(6) 0.8214(14) 0.116(5) Uani 0.280(17) 1 d PD B 4
C14A C 0.8262(11) 0.5067(14) 0.8616(12) 0.156(7) Uani 0.720(17) 1 d PDU B 3
C14B C 0.786(3) 0.580(4) 0.889(2) 0.156(7) Uani 0.280(17) 1 d PD B 4
C15 C 0.8631(4) 0.6350(6) 0.3720(5) 0.090(2) Uani 1 1 d . . .
C16 C 0.8183(5) 0.6324(7) 0.2961(5) 0.098(2) Uani 1 1 d . C .
C17 C 0.7536(5) 0.5546(7) 0.2764(4) 0.091(2) Uani 1 1 d . . .
C18 C 0.7388(4) 0.4826(7) 0.3357(5) 0.093(2) Uani 1 1 d . C .
C19 C 0.7839(4) 0.4901(7) 0.4092(4) 0.088(2) Uani 1 1 d . . .
C20A C 0.701(3) 0.527(2) 0.1975(14) 0.117(6) Uani 0.596(14) 1 d PDU C 6
C20B C 0.711(4) 0.573(4) 0.191(3) 0.117(6) Uani 0.404(14) 1 d PD C 5
C21A C 0.7016(14) 0.5857(18) 0.1333(9) 0.155(7) Uani 0.596(14) 1 d PDU C 6
C21B C 0.657(2) 0.496(3) 0.1615(17) 0.155(7) Uani 0.404(14) 1 d PD C 5
C22 C 1.0597(4) 0.6525(6) 0.6826(4) 0.0758(17) Uani 1 1 d . . .
C23 C 1.1020(4) 0.6735(6) 0.7596(4) 0.0783(18) Uani 1 1 d . D .
C24 C 1.0872(4) 0.6042(6) 0.8211(4) 0.0793(19) Uani 1 1 d . . .
C25 C 1.0310(4) 0.5157(6) 0.8004(4) 0.084(2) Uani 1 1 d . D .
C26 C 0.9912(4) 0.5008(6) 0.7233(4) 0.087(2) Uani 1 1 d . . .
C27A C 1.1212(12) 0.6152(19) 0.9068(10) 0.094(4) Uani 0.726(13) 1 d PDU D 7
C27B C 1.144(4) 0.643(6) 0.896(3) 0.094(4) Uani 0.274(13) 1 d PD D 8
C28A C 1.1748(7) 0.6905(12) 0.9374(8) 0.122(4) Uani 0.726(13) 1 d PDU D 7
C28B C 1.118(2) 0.624(3) 0.961(2) 0.122(4) Uani 0.274(13) 1 d PD D 8
H1 H 0.54 0.4785 0.3221 0.102 Uiso 1 1 calc R . .
H11 H 0.7799 0.4587 0.6969 0.114 Uiso 1 1 calc RD . .
H12 H 0.703 0.483 0.5731 0.107 Uiso 1 1 calc R . .
H13A H 0.756 0.6343 0.8701 0.139 Uiso 0.720(17) 1 calc PR B 3
H13B H 0.8383 0.4963 0.8147 0.139 Uiso 0.280(17) 1 calc PRD B 4
H14A H 0.8422 0.4519 0.8276 0.187 Uiso 0.720(17) 1 calc PR B 3
H14B H 0.851 0.5073 0.9154 0.187 Uiso 0.720(17) 1 calc PR B 3
H14C H 0.7416 0.6276 0.8929 0.187 Uiso 0.280(17) 1 calc PR B 4
H14D H 0.8235 0.5582 0.9344 0.187 Uiso 0.280(17) 1 calc PR B 4
H15 H 0.9065 0.6875 0.3841 0.109 Uiso 1 1 calc R C .
H16 H 0.8311 0.6827 0.2577 0.117 Uiso 1 1 calc R . .
H18 H 0.6966 0.4279 0.3246 0.111 Uiso 1 1 calc R . .
H19 H 0.7711 0.4409 0.4481 0.106 Uiso 1 1 calc R C .
H2 H 0.4815 0.4886 0.1901 0.104 Uiso 1 1 calc R . .
H20A H 0.6666 0.4625 0.1941 0.14 Uiso 0.596(14) 1 calc PR C 6
H20B H 0.7231 0.6367 0.1619 0.14 Uiso 0.404(14) 1 calc PR C 5
H21A H 0.7358 0.6503 0.1347 0.186 Uiso 0.596(14) 1 calc PR C 6
H21B H 0.6674 0.5637 0.0857 0.186 Uiso 0.596(14) 1 calc PR C 6
H21C H 0.6461 0.4338 0.1924 0.186 Uiso 0.404(14) 1 calc PR C 5
H21D H 0.6286 0.5036 0.1091 0.186 Uiso 0.404(14) 1 calc PR C 5
H22 H 1.0712 0.6994 0.6419 0.091 Uiso 1 1 calc R . .
H23 H 1.1401 0.7339 0.7697 0.094 Uiso 1 1 calc R . .
H25 H 1.02 0.4652 0.8395 0.1 Uiso 1 1 calc R . .
H26 H 0.9535 0.4401 0.7117 0.105 Uiso 1 1 calc R D .
H27A H 1.1024 0.5636 0.9411 0.113 Uiso 0.726(13) 1 calc PR D 7
H27B H 1.1946 0.6788 0.8957 0.113 Uiso 0.274(13) 1 calc PR D 8
H28A H 1.1949 0.7434 0.9048 0.146 Uiso 0.726(13) 1 calc PR D 7
H28B H 1.1937 0.6926 0.9923 0.146 Uiso 0.726(13) 1 calc PR D 7
H28C H 1.0669 0.5879 0.9585 0.146 Uiso 0.274(13) 1 calc PR D 8
H28D H 1.1494 0.6453 1.0099 0.146 Uiso 0.274(13) 1 calc PR D 8
H4 H 0.3659 0.7772 0.2373 0.099 Uiso 1 1 calc R . .
H5 H 0.4232 0.7539 0.3669 0.101 Uiso 1 1 calc R A .
H6A H 0.3336 0.711 0.103 0.117 Uiso 0.715(16) 1 calc PR A 1
H6B H 0.4088 0.5481 0.0898 0.117 Uiso 0.285(16) 1 calc PR A 2
H7A1 H 0.4444 0.5641 0.0573 0.183 Uiso 0.715(16) 1 calc PR A 1
H7A2 H 0.3726 0.6359 -0.0001 0.183 Uiso 0.715(16) 1 calc PR A 1
H7B1 H 0.3378 0.7626 0.1077 0.183 Uiso 0.285(16) 1 calc PR A 2
H7B2 H 0.3312 0.6954 0.024 0.183 Uiso 0.285(16) 1 calc PR A 2
H8 H 0.5831 0.7377 0.6468 0.105 Uiso 1 1 calc R . .
H9 H 0.6583 0.7192 0.7723 0.12 Uiso 1 1 calc R . .
N1 N 0.4882(3) 0.6155(5) 0.3583(3) 0.0726(14) Uani 1 1 d . A .
N2 N 0.6321(3) 0.6114(5) 0.5968(3) 0.0795(15) Uani 1 1 d . . .
N3 N 0.8474(4) 0.5652(5) 0.4302(3) 0.0853(16) Uani 1 1 d . C .
N4 N 1.0036(3) 0.5687(5) 0.6638(3) 0.0780(15) Uani 1 1 d . D .
O1 O 0.3990(4) 0.7446(5) 0.6396(3) 0.141(2) Uani 1 1 d . . .
O2 O 0.4554(4) 0.8138(5) 0.5325(3) 0.1226(18) Uani 1 1 d . . .
O3 O 0.3954(4) 0.6273(5) 0.5298(3) 0.1229(19) Uani 1 1 d . . .
O4 O 0.8492(4) 0.3374(5) 0.5900(4) 0.135(2) Uani 1 1 d . . .
O5 O 0.9578(4) 0.2050(6) 0.6218(4) 0.158(3) Uani 1 1 d . . .
O6 O 0.9417(4) 0.3133(6) 0.5052(3) 0.141(2) Uani 1 1 d . . .
Cl1 Cl 0.38666(12) 0.74913(16) 0.55344(12) 0.0914(5) Uani 1 1 d . . .
Cl2 Cl 0.89698(13) 0.24784(17) 0.55586(11) 0.0960(6) Uani 1 1 d . . .
Ag1 Ag 0.54851(4) 0.61497(6) 0.48263(3) 0.1002(3) Uani 1 1 d . . .
Ag2 Ag 0.93125(4) 0.55062(6) 0.54480(3) 0.1036(3) Uani 1 1 d . . .

loop_
_atom_site_aniso_label
_atom_site_aniso_U_11
_atom_site_aniso_U_22
_atom_site_aniso_U_33
_atom_site_aniso_U_23
_atom_site_aniso_U_13
_atom_site_aniso_U_12
C1 0.088(5) 0.073(4) 0.091(5) 0.000(4) 0.010(4) 0.005(3)
C2 0.097(5) 0.082(5) 0.079(5) -0.025(4) 0.012(4) -0.015(4)
C3 0.075(4) 0.089(5) 0.075(5) 0.013(4) 0.000(4) -0.026(4)
C4 0.082(5) 0.074(4) 0.089(5) 0.012(4) 0.011(4) -0.004(3)
C5 0.093(5) 0.082(5) 0.080(5) -0.004(4) 0.027(4) -0.001(4)
C6A 0.115(11) 0.074(12) 0.095(7) 0.029(8) 0.000(7) 0.000(9)
C6B 0.115(11) 0.074(12) 0.095(7) 0.029(8) 0.000(7) 0.000(9)
C7A 0.211(17) 0.156(14) 0.083(9) -0.011(7) 0.013(9) -0.044(11)
C7B 0.211(17) 0.156(14) 0.083(9) -0.011(7) 0.013(9) -0.044(11)
C8 0.089(5) 0.094(5) 0.082(5) -0.020(4) 0.024(4) -0.005(4)
C9 0.097(6) 0.132(7) 0.075(5) -0.018(5) 0.026(4) -0.029(5)
C10 0.075(5) 0.123(6) 0.067(5) 0.007(4) 0.015(4) -0.030(4)
C11 0.076(5) 0.102(5) 0.101(6) 0.000(5) 0.003(4) -0.007(4)
C12 0.096(5) 0.095(5) 0.079(5) -0.029(4) 0.022(4) -0.016(4)
C13A 0.096(11) 0.184(17) 0.074(8) 0.023(8) 0.032(7) -0.023(7)
C13B 0.096(11) 0.184(17) 0.074(8) 0.023(8) 0.032(7) -0.023(7)
C14A 0.198(16) 0.136(13) 0.109(11) 0.031(10) -0.029(12) -0.020(9)
C14B 0.198(16) 0.136(13) 0.109(11) 0.031(10) -0.029(12) -0.020(9)
C15 0.089(5) 0.090(5) 0.091(6) 0.004(4) 0.014(4) 0.007(4)
C16 0.105(6) 0.115(6) 0.075(5) 0.024(4) 0.022(4) 0.031(5)
C17 0.086(5) 0.113(6) 0.070(5) -0.007(4) 0.008(4) 0.033(5)
C18 0.080(5) 0.113(6) 0.085(6) -0.007(5) 0.017(4) 0.015(4)
C19 0.076(5) 0.118(6) 0.072(5) 0.012(4) 0.016(4) 0.000(4)
C20A 0.142(14) 0.11(2) 0.082(7) -0.012(9) -0.016(7) 0.051(17)
C20B 0.142(14) 0.11(2) 0.082(7) -0.012(9) -0.016(7) 0.051(17)
C21A 0.182(18) 0.197(19) 0.073(10) 0.004(9) -0.006(10) 0.054(13)
C21B 0.182(18) 0.197(19) 0.073(10) 0.004(9) -0.006(10) 0.054(13)
C22 0.080(4) 0.087(5) 0.066(4) 0.008(3) 0.032(3) 0.013(4)
C23 0.072(4) 0.083(4) 0.081(5) -0.009(4) 0.019(4) 0.004(3)
C24 0.091(5) 0.082(4) 0.060(4) -0.001(4) 0.005(4) 0.022(4)
C25 0.107(5) 0.082(5) 0.064(4) 0.016(4) 0.024(4) 0.015(4)
C26 0.102(5) 0.078(4) 0.081(5) 0.007(4) 0.016(4) 0.004(4)
C27A 0.098(14) 0.113(13) 0.069(7) -0.001(8) 0.014(7) 0.018(6)
C27B 0.098(14) 0.113(13) 0.069(7) -0.001(8) 0.014(7) 0.018(6)
C28A 0.106(9) 0.165(12) 0.086(8) -0.034(8) -0.001(7) 0.011(7)
C28B 0.106(9) 0.165(12) 0.086(8) -0.034(8) -0.001(7) 0.011(7)
N1 0.076(3) 0.074(3) 0.067(3) 0.001(3) 0.012(3) -0.001(3)
N2 0.081(4) 0.085(4) 0.072(4) -0.007(3) 0.015(3) -0.013(3)
N3 0.090(4) 0.099(4) 0.066(4) 0.006(3) 0.016(3) 0.023(3)
N4 0.090(4) 0.076(3) 0.066(4) 0.001(3) 0.011(3) 0.007(3)
O1 0.213(7) 0.131(4) 0.098(4) -0.037(3) 0.076(4) -0.030(4)
O2 0.148(5) 0.100(4) 0.133(5) -0.008(3) 0.059(4) -0.012(4)
O3 0.156(5) 0.095(4) 0.122(5) -0.034(3) 0.037(4) -0.013(3)
O4 0.162(5) 0.128(4) 0.131(5) 0.001(4) 0.066(4) 0.011(4)
O5 0.180(6) 0.144(5) 0.145(6) 0.073(5) 0.021(5) 0.001(5)
O6 0.165(6) 0.162(6) 0.109(5) 0.045(4) 0.058(4) 0.004(4)
Cl1 0.0969(13) 0.0886(12) 0.0902(13) -0.0066(10) 0.0222(10) 0.0158(10)
Cl2 0.1209(15) 0.0920(12) 0.0773(12) -0.0011(10) 0.0247(11) -0.0282(11)
Ag1 0.1095(5) 0.1129(5) 0.0716(4) 0.0001(3) 0.0020(3) -0.0165(3)
Ag2 0.1065(5) 0.1346(5) 0.0635(4) -0.0038(3) 0.0025(3) 0.0172(4)

loop_
_atom_type_symbol
_atom_type_description
_atom_type_scat_dispersion_real
_atom_type_scat_dispersion_imag
_atom_type_scat_source
C C 0.0033 0.0016 'International Tables Vol C Tables 4.2.6.8 and 6.1.1.4'
H H 0 0 'International Tables Vol C Tables 4.2.6.8 and 6.1.1.4'
N N 0.0061 0.0033 'International Tables Vol C Tables 4.2.6.8 and 6.1.1.4'
O O 0.0106 0.006 'International Tables Vol C Tables 4.2.6.8 and 6.1.1.4'
Cl Cl 0.1484 0.1585 'International Tables Vol C Tables 4.2.6.8 and 6.1.1.4'
Ag Ag -0.8971 1.1015 'International Tables Vol C Tables 4.2.6.8 and 6.1.1.4'

loop_
_geom_angle_atom_site_label_1
_geom_angle_atom_site_label_2
_geom_angle_atom_site_label_3
_geom_angle
_geom_angle_site_symmetry_3
C1 C2 C3 119.9(7) .
C1 C2 H2 120.1 .
C1 N1 Ag1 124.3(5) .
C2 C1 H1 118.1 .
C2 C3 C4 115.8(6) .
C2 C3 C6A 127.3(8) .
C2 C3 C6B 104.4(17) .
C3 C2 H2 120.1 .
C3 C4 H4 119.8 .
C3 C6A H6A 117.2 .
C3 C6B H6B 124.3 .
C4 C3 C6A 116.9(8) .
C4 C3 C6B 139.7(17) .
C4 C5 H5 117.8 .
C5 C4 C3 120.3(6) .
C5 C4 H4 119.8 .
C5 N1 Ag1 119.7(5) .
C5 N1 C1 115.8(6) .
C6A C7A H7A1 120 .
C6A C7A H7A2 120 .
C6B C7B H7B1 120 .
C6B C7B H7B2 120 .
C7A C6A C3 125.6(15) .
C7A C6A H6A 117.2 .
C7B C6B C3 111(5) .
C7B C6B H6B 124.3 .
C8 C9 H9 119.7 .
C8 N2 Ag1 122.6(5) .
C8 N2 C12 115.5(6) .
C9 C10 C11 116.4(7) .
C9 C10 C13A 116.2(10) .
C9 C10 C13B 140.4(18) .
C9 C8 H8 118 .
C10 C11 H11 119.8 .
C10 C13A H13A 117.9 .
C10 C13B H13B 122.7 .
C10 C9 C8 120.7(7) .
C10 C9 H9 119.7 .
C11 C10 C13A 127.4(10) .
C11 C10 C13B 103.1(17) .
C11 C12 H12 118.4 .
C12 C11 C10 120.3(7) .
C12 C11 H11 119.8 .
C12 N2 Ag1 121.6(5) .
C13A C14A H14A 120 .
C13A C14A H14B 120 .
C13B C14B H14C 120 .
C13B C14B H14D 120 .
C14A C13A C10 124.2(18) .
C14A C13A H13A 117.9 .
C14B C13B C10 115(5) .
C14B C13B H13B 122.7 .
C15 C16 C17 119.7(7) .
C15 C16 H16 120.2 .
C15 N3 Ag2 122.1(5) .
C15 N3 C19 115.9(6) .
C16 C15 H15 118.5 .
C16 C17 C20A 130.0(13) .
C16 C17 C20B 109.6(17) .
C17 C16 H16 120.2 .
C17 C18 H18 119.6 .
C17 C20A H20A 117.9 .
C17 C20B H20B 121.8 .
C18 C17 C16 116.9(7) .
C18 C17 C20A 112.8(12) .
C18 C17 C20B 133.4(18) .
C18 C19 H19 118.2 .
C18 C19 N3 123.6(7) .
C19 C18 C17 120.8(8) .
C19 C18 H18 119.6 .
C19 N3 Ag2 121.0(5) .
C20A C21A H21A 120 .
C20A C21A H21B 120 .
C20B C21B H21C 120 .
C20B C21B H21D 120 .
C21A C20A C17 124(3) .
C21A C20A H20A 117.9 .
C21B C20B C17 116(3) .
C21B C20B H20B 121.8 .
C22 C23 H23 120.2 .
C22 N4 Ag2 121.8(5) .
C22 N4 C26 116.4(6) .
C23 C22 H22 118.2 .
C23 C24 C27A 128.4(9) .
C23 C24 C27B 107.5(19) .
C24 C23 C22 119.5(6) .
C24 C23 H23 120.2 .
C24 C25 H25 119.5 .
C24 C27A H27A 117.8 .
C24 C27B H27B 122.7 .
C25 C24 C23 116.2(6) .
C25 C24 C27A 115.3(8) .
C25 C24 C27B 136(2) .
C25 C26 H26 118.4 .
C26 C25 C24 121.0(6) .
C26 C25 H25 119.5 .
C26 N4 Ag2 121.6(5) .
C27A C28A H28A 120 .
C27A C28A H28B 120 .
C27B C28B H28C 120 .
C27B C28B H28D 120 .
C28A C27A C24 124.5(15) .
C28A C27A H27A 117.8 .
C28B C27B C24 115(4) .
C28B C27B H27B 122.7 .
H7A1 C7A H7A2 120 .
H7B1 C7B H7B2 120 .
H14A C14A H14B 120 .
H14C C14B H14D 120 .
H21A C21A H21B 120 .
H21C C21B H21D 120 .
H28A C28A H28B 120 .
H28C C28B H28D 120 .
N1 Ag1 Ag1 91.98(14) 3_666
N1 C1 C2 123.8(6) .
N1 C1 H1 118.1 .
N1 C5 C4 124.4(6) .
N1 C5 H5 117.8 .
N2 Ag1 Ag1 94.09(14) 3_666
N2 Ag1 N1 167.9(2) .
N2 C12 C11 123.1(7) .
N2 C12 H12 118.4 .
N2 C8 C9 123.9(7) .
N2 C8 H8 118 .
N3 Ag2 Ag2 89.06(16) 3_766
N3 C15 C16 123.1(7) .
N3 C15 H15 118.5 .
N3 C19 H19 118.2 .
N4 Ag2 Ag2 99.93(15) 3_766
N4 Ag2 N3 168.5(2) .
N4 C22 C23 123.5(6) .
N4 C22 H22 118.2 .
N4 C26 C25 123.3(7) .
N4 C26 H26 118.4 .
O1 Cl1 O2 108.0(4) .
O1 Cl1 O3 104.1(4) .
O2 Cl1 O3 106.8(4) .
O5 Cl2 O4 105.8(4) .
O5 Cl2 O6 106.4(4) .
O6 Cl2 O4 104.7(4) .

loop_
_geom_bond_atom_site_label_1
_geom_bond_atom_site_label_2
_geom_bond_distance
_geom_bond_site_symmetry_2
C1 C2 1.374(9) .
C1 H1 0.9300 .
C2 H2 0.9300 .
C3 C2 1.378(9) .
C3 C4 1.388(10) .
C4 C5 1.351(9) .
C4 H4 0.9300 .
C5 H5 0.9300 .
C6A C3 1.481(16) .
C6A C7A 1.286(16) .
C6A H6A 0.9300 .
C6B C3 1.39(5) .
C6B C7B 1.29(2) .
C6B H6B 0.9300 .
C7A H7A1 0.9300 .
C7A H7A2 0.9300 .
C7B H7B1 0.9300 .
C7B H7B2 0.9300 .
C8 C9 1.371(9) .
C8 H8 0.9300 .
C9 C10 1.349(10) .
C9 H9 0.9300 .
C10 C11 1.386(11) .
C11 H11 0.9300 .
C12 C11 1.356(9) .
C12 H12 0.9300 .
C13A C10 1.479(15) .
C13A C14A 1.27(2) .
C13A H13A 0.9300 .
C13B C10 1.56(3) .
C13B C14B 1.26(3) .
C13B H13B 0.9300 .
C14A H14A 0.9300 .
C14A H14B 0.9300 .
C14B H14C 0.9300 .
C14B H14D 0.9300 .
C15 C16 1.363(10) .
C15 H15 0.9300 .
C16 H16 0.9300 .
C17 C16 1.383(10) .
C17 C18 1.369(11) .
C18 H18 0.9300 .
C19 C18 1.332(9) .
C19 H19 0.9300 .
C20A C17 1.49(3) .
C20A C21A 1.292(18) .
C20A H20A 0.9300 .
C20B C17 1.50(4) .
C20B C21B 1.29(2) .
C20B H20B 0.9300 .
C21A H21A 0.9300 .
C21A H21B 0.9300 .
C21B H21C 0.9300 .
C21B H21D 0.9300 .
C22 C23 1.385(8) .
C22 H22 0.9300 .
C23 C24 1.381(10) .
C23 H23 0.9300 .
C24 C25 1.374(9) .
C25 C26 1.363(9) .
C25 H25 0.9300 .
C26 H26 0.9300 .
C27A C24 1.469(17) .
C27A C28A 1.273(15) .
C27A H27A 0.9300 .
C27B C24 1.50(5) .
C27B C28B 1.30(2) .
C27B H27B 0.9300 .
C28A H28A 0.9300 .
C28A H28B 0.9300 .
C28B H28C 0.9300 .
C28B H28D 0.9300 .
N1 C1 1.330(8) .
N1 C5 1.322(8) .
N2 C12 1.356(8) .
N2 C8 1.321(8) .
N3 C15 1.343(9) .
N3 C19 1.351(8) .
N4 C22 1.330(8) .
N4 C26 1.330(9) .
Cl1 O1 1.449(6) .
Cl1 O2 1.463(6) .
Cl1 O3 1.469(5) .
Cl2 O4 1.486(6) .
Cl2 O5 1.441(6) .
Cl2 O6 1.457(6) .
Ag1 Ag1 3.2041(13) 3_666
Ag1 N1 2.163(5) .
Ag1 N2 2.159(5) .
Ag2 Ag2 3.2097(14) 3_766
Ag2 N3 2.172(5) .
Ag2 N4 2.159(5) .
